data_4032470
loop_
_publ_author_name
'Wang, Lu'
'Shi, Li-Xia'
'Liu, Lu'
'Li, Zhuo-Xuan'
'Xu, Ting'
'Hao, Wen-Juan'
'Li, Guigen'
'Tu, Shu-Jiang'
'Jiang, Bo'

_publ_section_title
;
 Synthesis of Diastereoenriched Oxazolo[5,4-b]indoles via Catalyst-Free
 Multicomponent Bicyclizations.
;
_journal_issue 7
_journal_name_full 'The Journal of organic chemistry'
_journal_page_first 3605
_journal_page_last 3611
_journal_paper_doi 10.1021/acs.joc.7b00129
_journal_volume 82
_journal_year 2017
_chemical_formula_sum 'C32 H29 Cl N2 O5'
_chemical_formula_weight 557.02
_chemical_name_systematic
; 
 ? 
;
_space_group_IT_number 2
_symmetry_cell_setting triclinic
_symmetry_space_group_name_Hall '-P 1'
_symmetry_space_group_name_H-M 'P -1'
_atom_sites_solution_hydrogens geom
_atom_sites_solution_primary direct
_atom_sites_solution_secondary difmap
_audit_creation_method SHELXL-97
_cell_angle_alpha 95.6550(10)
_cell_angle_beta 109.758(2)
_cell_angle_gamma 94.3230(10)
_cell_formula_units_Z 2
_cell_length_a 10.4540(10)
_cell_length_b 11.4769(12)
_cell_length_c 12.4781(15)
_cell_measurement_reflns_used 1312
_cell_measurement_temperature 298(2)
_cell_measurement_theta_max 28.027
_cell_measurement_theta_min 2.668
_cell_volume 1392.6(3)
_computing_cell_refinement 'Bruker SMART'
_computing_data_collection 'Bruker SMART'
_computing_data_reduction 'Bruker SHELXTL'
_computing_molecular_graphics 'Bruker SHELXTL'
_computing_publication_material 'Bruker SHELXTL'
_computing_structure_refinement 'SHELXL-97 (Sheldrick, 1997)'
_computing_structure_solution 'SHELXS-97 (Sheldrick, 1990)'
_diffrn_ambient_temperature 298(2)
_diffrn_measured_fraction_theta_full 0.988
_diffrn_measured_fraction_theta_max 0.988
_diffrn_measurement_device_type 'CCD area detector'
_diffrn_measurement_method 'phi and omega scans'
_diffrn_radiation_monochromator graphite
_diffrn_radiation_source 'fine-focus sealed tube'
_diffrn_radiation_type MoK\a
_diffrn_radiation_wavelength 0.71073
_diffrn_reflns_av_R_equivalents 0.0516
_diffrn_reflns_av_sigmaI/netI 0.1097
_diffrn_reflns_limit_h_max 11
_diffrn_reflns_limit_h_min -12
_diffrn_reflns_limit_k_max 13
_diffrn_reflns_limit_k_min -12
_diffrn_reflns_limit_l_max 14
_diffrn_reflns_limit_l_min -14
_diffrn_reflns_number 7391
_diffrn_reflns_theta_full 25.01
_diffrn_reflns_theta_max 25.01
_diffrn_reflns_theta_min 2.34
_exptl_absorpt_coefficient_mu 0.182
_exptl_absorpt_correction_T_max 0.9838
_exptl_absorpt_correction_T_min 0.9680
_exptl_absorpt_correction_type multi-scan
_exptl_absorpt_process_details sadabs
_exptl_crystal_colour white
_exptl_crystal_density_diffrn 1.328
_exptl_crystal_density_method 'not measured'
_exptl_crystal_description block
_exptl_crystal_F_000 584
_exptl_crystal_size_max 0.18
_exptl_crystal_size_mid 0.16
_exptl_crystal_size_min 0.09
_refine_diff_density_max 0.252
_refine_diff_density_min -0.217
_refine_diff_density_rms 0.049
_refine_ls_extinction_method none
_refine_ls_goodness_of_fit_ref 1.049
_refine_ls_hydrogen_treatment mixed
_refine_ls_matrix_type full
_refine_ls_number_parameters 363
_refine_ls_number_reflns 4860
_refine_ls_number_restraints 0
_refine_ls_restrained_S_all 1.049
_refine_ls_R_factor_all 0.1464
_refine_ls_R_factor_gt 0.0690
_refine_ls_shift/su_max 0.000
_refine_ls_shift/su_mean 0.000
_refine_ls_structure_factor_coef Fsqd
_refine_ls_weighting_details 'calc w=1/[\s^2^(Fo^2^)+(0.0459P)^2^+0.0000P] where P=(Fo^2^+2Fc^2^)/3'
_refine_ls_weighting_scheme calc
_refine_ls_wR_factor_gt 0.1303
_refine_ls_wR_factor_ref 0.1515
_reflns_number_gt 2286
_reflns_number_total 4860
_reflns_threshold_expression >2sigma(I)
_cod_data_source_file jo7b00129_si_003.cif
_cod_data_source_block 110703g
_cod_depositor_comments
;
The following automatic conversions were performed:

'_symmetry_cell_setting' value 'Triclinic' changed to 'triclinic'
according to
/home/data/users/saulius/crontab/automatic-downloads/current/ACS/lib/dictionaries/cif_core.dic
dictionary named 'cif_core.dic' version 2.4.2 from 2011-04-26.

Automatic conversion script
Id: cif_fix_values 4973 2017-02-22 13:04:09Z antanas 
;
_cod_original_sg_symbol_H-M P-1
_cod_database_code 4032470

loop_
_symmetry_equiv_pos_as_xyz
'x, y, z'
'-x, -y, -z'

loop_
_atom_site_label
_atom_site_type_symbol
_atom_site_fract_x
_atom_site_fract_y
_atom_site_fract_z
_atom_site_U_iso_or_equiv
_atom_site_adp_type
_atom_site_occupancy
_atom_site_symmetry_multiplicity
_atom_site_calc_flag
_atom_site_refinement_flags
Cl1 Cl -0.26383(12) 0.34962(12) 0.94984(12) 0.0831(5) Uani 1 1 d .
N1 N 0.3108(3) 0.0948(3) 0.5899(3) 0.0392(8) Uani 1 1 d .
N2 N 0.1778(3) 0.2609(3) 0.7632(3) 0.0394(8) Uani 1 1 d .
O1 O 0.3380(3) -0.0608(3) 0.4100(3) 0.0591(8) Uani 1 1 d .
O2 O 0.4317(3) -0.1858(3) 0.5340(2) 0.0648(9) Uani 1 1 d .
H2 H 0.4371 -0.2236 0.4767 0.097 Uiso 1 1 calc R
O3 O 0.1222(2) 0.0713(2) 0.6475(2) 0.0428(7) Uani 1 1 d .
O4 O 0.5217(3) 0.3410(2) 0.6166(2) 0.0548(8) Uani 1 1 d .
O5 O -0.0122(3) 0.2083(3) 0.5009(3) 0.0681(9) Uani 1 1 d .
C1 C 0.3745(4) -0.0886(4) 0.5055(4) 0.0474(11) Uani 1 1 d .
C2 C 0.3641(4) -0.0194(3) 0.6107(3) 0.0469(11) Uani 1 1 d .
H2A H 0.3046 -0.0664 0.6393 0.056 Uiso 1 1 calc R
H2B H 0.4541 -0.0055 0.6700 0.056 Uiso 1 1 calc R
C3 C 0.1622(4) 0.0814(3) 0.5472(3) 0.0407(10) Uani 1 1 d .
H3 H 0.1292 0.0075 0.4947 0.049 Uiso 1 1 calc R
C4 C 0.2217(4) 0.1429(3) 0.7431(3) 0.0391(10) Uani 1 1 d .
C5 C 0.3455(4) 0.1738(3) 0.6997(3) 0.0408(10) Uani 1 1 d .
H5 H 0.4327 0.1590 0.7554 0.049 Uiso 1 1 calc R
C6 C 0.3427(4) 0.3022(3) 0.6879(3) 0.0390(10) Uani 1 1 d .
C7 C 0.2459(4) 0.3452(3) 0.7278(3) 0.0371(9) Uani 1 1 d .
C8 C 0.2173(4) 0.4708(3) 0.7291(3) 0.0454(11) Uani 1 1 d .
H8A H 0.1925 0.4942 0.7956 0.054 Uiso 1 1 calc R
H8B H 0.1403 0.4783 0.6609 0.054 Uiso 1 1 calc R
C9 C 0.3422(4) 0.5538(3) 0.7330(4) 0.0428(10) Uani 1 1 d .
C10 C 0.3977(4) 0.5020(3) 0.6402(3) 0.0454(11) Uani 1 1 d .
H10A H 0.3309 0.5062 0.5650 0.055 Uiso 1 1 calc R
H10B H 0.4807 0.5507 0.6469 0.055 Uiso 1 1 calc R
C11 C 0.4288(4) 0.3754(3) 0.6475(3) 0.0409(10) Uani 1 1 d .
C12 C 0.0931(4) 0.1820(4) 0.4855(3) 0.0471(11) Uani 1 1 d .
C13 C 0.1433(4) 0.2448(4) 0.4058(3) 0.0479(11) Uani 1 1 d .
C14 C 0.0971(5) 0.3540(4) 0.3813(4) 0.0690(14) Uani 1 1 d .
H14 H 0.0362 0.3839 0.4135 0.083 Uiso 1 1 calc R
C15 C 0.1417(5) 0.4172(5) 0.3095(5) 0.0835(17) Uani 1 1 d .
H15 H 0.1131 0.4908 0.2955 0.100 Uiso 1 1 calc R
C16 C 0.2284(5) 0.3717(6) 0.2588(4) 0.0827(17) Uani 1 1 d .
H16 H 0.2583 0.4143 0.2104 0.099 Uiso 1 1 calc R
C17 C 0.2703(5) 0.2639(5) 0.2794(4) 0.0832(17) Uani 1 1 d .
H17 H 0.3258 0.2320 0.2424 0.100 Uiso 1 1 calc R
C18 C 0.2312(4) 0.2010(4) 0.3551(4) 0.0648(13) Uani 1 1 d .
H18 H 0.2644 0.1294 0.3716 0.078 Uiso 1 1 calc R
C19 C 0.2476(4) 0.0828(3) 0.8501(4) 0.0428(10) Uani 1 1 d .
C20 C 0.1549(5) -0.0057(4) 0.8557(5) 0.0791(16) Uani 1 1 d .
H20 H 0.0792 -0.0346 0.7908 0.095 Uiso 1 1 calc R
C21 C 0.1741(7) -0.0527(5) 0.9587(6) 0.107(2) Uani 1 1 d .
H21 H 0.1100 -0.1111 0.9630 0.128 Uiso 1 1 calc R
C22 C 0.2875(7) -0.0121(5) 1.0531(5) 0.0943(19) Uani 1 1 d .
H22 H 0.3015 -0.0440 1.1213 0.113 Uiso 1 1 calc R
C23 C 0.3795(6) 0.0745(5) 1.0472(4) 0.0745(15) Uani 1 1 d .
H23 H 0.4565 0.1017 1.1114 0.089 Uiso 1 1 calc R
C24 C 0.3595(5) 0.1224(4) 0.9468(4) 0.0579(12) Uani 1 1 d .
H24 H 0.4228 0.1825 0.9443 0.069 Uiso 1 1 calc R
C25 C 0.0708(4) 0.2802(3) 0.8101(3) 0.0371(10) Uani 1 1 d .
C26 C -0.0638(4) 0.2500(4) 0.7417(4) 0.0601(13) Uani 1 1 d .
H26 H -0.0864 0.2154 0.6661 0.072 Uiso 1 1 calc R
C27 C -0.1667(4) 0.2717(4) 0.7867(4) 0.0667(14) Uani 1 1 d .
H27 H -0.2581 0.2521 0.7407 0.080 Uiso 1 1 calc R
C28 C -0.1339(4) 0.3207(4) 0.8959(4) 0.0503(11) Uani 1 1 d .
C29 C -0.0008(5) 0.3480(5) 0.9650(4) 0.0766(16) Uani 1 1 d .
H29 H 0.0213 0.3806 1.0412 0.092 Uiso 1 1 calc R
C30 C 0.1019(4) 0.3267(4) 0.9210(4) 0.0702(15) Uani 1 1 d .
H30 H 0.1931 0.3446 0.9682 0.084 Uiso 1 1 calc R
C31 C 0.4548(4) 0.5655(4) 0.8515(4) 0.0572(12) Uani 1 1 d .
H31A H 0.4209 0.5985 0.9090 0.086 Uiso 1 1 calc R
H31B H 0.5324 0.6163 0.8521 0.086 Uiso 1 1 calc R
H31C H 0.4817 0.4891 0.8677 0.086 Uiso 1 1 calc R
C32 C 0.2989(4) 0.6760(3) 0.7092(4) 0.0646(13) Uani 1 1 d .
H32A H 0.2637 0.7071 0.7665 0.097 Uiso 1 1 calc R
H32B H 0.2292 0.6697 0.6346 0.097 Uiso 1 1 calc R
H32C H 0.3766 0.7277 0.7115 0.097 Uiso 1 1 calc R

loop_
_atom_site_aniso_label
_atom_site_aniso_U_11
_atom_site_aniso_U_22
_atom_site_aniso_U_33
_atom_site_aniso_U_23
_atom_site_aniso_U_13
_atom_site_aniso_U_12
Cl1 0.0725(8) 0.1037(11) 0.0986(11) 0.0016(8) 0.0625(8) 0.0257(8)
N1 0.0397(19) 0.031(2) 0.053(2) 0.0032(17) 0.0234(16) 0.0114(16)
N2 0.0360(17) 0.0327(19) 0.061(2) 0.0076(17) 0.0294(17) 0.0100(16)
O1 0.068(2) 0.054(2) 0.059(2) -0.0008(17) 0.0274(17) 0.0153(16)
O2 0.091(2) 0.047(2) 0.076(2) 0.0093(17) 0.0497(19) 0.0294(18)
O3 0.0415(15) 0.0401(16) 0.0521(18) 0.0016(14) 0.0251(14) 0.0021(13)
O4 0.0521(17) 0.0456(18) 0.081(2) -0.0036(15) 0.0457(17) 0.0038(15)
O5 0.0566(19) 0.091(3) 0.076(2) 0.0296(19) 0.0383(17) 0.0322(18)
C1 0.047(3) 0.037(3) 0.068(3) 0.001(2) 0.034(3) 0.005(2)
C2 0.049(3) 0.041(3) 0.063(3) 0.007(2) 0.034(2) 0.010(2)
C3 0.035(2) 0.042(3) 0.049(3) -0.001(2) 0.021(2) 0.005(2)
C4 0.037(2) 0.029(2) 0.055(3) 0.002(2) 0.022(2) 0.006(2)
C5 0.033(2) 0.043(3) 0.050(3) 0.001(2) 0.0192(19) 0.005(2)
C6 0.035(2) 0.029(2) 0.057(3) -0.0021(19) 0.023(2) 0.0042(19)
C7 0.033(2) 0.030(2) 0.049(3) 0.0020(19) 0.016(2) 0.0063(19)
C8 0.043(2) 0.044(3) 0.058(3) 0.011(2) 0.026(2) 0.014(2)
C9 0.046(2) 0.030(2) 0.062(3) 0.006(2) 0.030(2) 0.011(2)
C10 0.049(2) 0.036(2) 0.061(3) 0.011(2) 0.029(2) 0.009(2)
C11 0.036(2) 0.042(3) 0.047(3) -0.004(2) 0.020(2) 0.004(2)
C12 0.038(2) 0.050(3) 0.055(3) 0.002(2) 0.020(2) 0.006(2)
C13 0.036(2) 0.052(3) 0.059(3) 0.009(2) 0.019(2) 0.011(2)
C14 0.061(3) 0.080(4) 0.080(4) 0.035(3) 0.031(3) 0.031(3)
C15 0.070(3) 0.089(4) 0.104(5) 0.046(4) 0.035(3) 0.024(3)
C16 0.059(3) 0.117(5) 0.088(4) 0.050(4) 0.036(3) 0.017(3)
C17 0.080(4) 0.111(5) 0.090(4) 0.037(4) 0.060(3) 0.033(4)
C18 0.063(3) 0.070(3) 0.074(4) 0.014(3) 0.037(3) 0.022(3)
C19 0.051(3) 0.034(2) 0.052(3) 0.005(2) 0.028(2) 0.011(2)
C20 0.079(3) 0.071(4) 0.083(4) 0.030(3) 0.020(3) -0.004(3)
C21 0.114(5) 0.099(5) 0.108(5) 0.056(4) 0.032(4) -0.011(4)
C22 0.125(5) 0.087(5) 0.082(5) 0.044(4) 0.039(4) 0.026(4)
C23 0.091(4) 0.068(4) 0.061(4) 0.012(3) 0.020(3) 0.021(3)
C24 0.068(3) 0.050(3) 0.061(3) 0.009(3) 0.028(3) 0.009(3)
C25 0.039(2) 0.030(2) 0.049(3) 0.004(2) 0.024(2) 0.0072(19)
C26 0.048(3) 0.081(4) 0.053(3) -0.015(3) 0.027(2) 0.004(3)
C27 0.040(3) 0.088(4) 0.072(4) -0.014(3) 0.026(2) 0.005(3)
C28 0.053(3) 0.048(3) 0.065(3) 0.005(2) 0.038(3) 0.016(2)
C29 0.055(3) 0.125(5) 0.052(3) -0.011(3) 0.025(3) 0.028(3)
C30 0.044(3) 0.106(4) 0.057(3) -0.013(3) 0.018(2) 0.015(3)
C31 0.062(3) 0.051(3) 0.067(3) -0.007(2) 0.036(3) 0.006(2)
C32 0.069(3) 0.046(3) 0.102(4) 0.019(3) 0.054(3) 0.015(3)

loop_
_atom_type_symbol
_atom_type_description
_atom_type_scat_dispersion_real
_atom_type_scat_dispersion_imag
_atom_type_scat_source
C C 0.0033 0.0016 'International Tables Vol C Tables 4.2.6.8 and 6.1.1.4'
H H 0.0000 0.0000 'International Tables Vol C Tables 4.2.6.8 and 6.1.1.4'
N N 0.0061 0.0033 'International Tables Vol C Tables 4.2.6.8 and 6.1.1.4'
O O 0.0106 0.0060 'International Tables Vol C Tables 4.2.6.8 and 6.1.1.4'
Cl Cl 0.1484 0.1585 'International Tables Vol C Tables 4.2.6.8 and 6.1.1.4'

loop_
_geom_angle_atom_site_label_1
_geom_angle_atom_site_label_2
_geom_angle_atom_site_label_3
_geom_angle
C3 N1 C2 111.2(3)
C3 N1 C5 102.7(3)
C2 N1 C5 110.6(3)
C7 N2 C25 125.1(3)
C7 N2 C4 111.5(3)
C25 N2 C4 123.4(3)
C1 O2 H2 109.5
C4 O3 C3 107.9(3)
O1 C1 O2 124.6(4)
O1 C1 C2 126.0(4)
O2 C1 C2 109.4(4)
N1 C2 C1 113.7(3)
N1 C2 H2A 108.8
C1 C2 H2A 108.8
N1 C2 H2B 108.8
C1 C2 H2B 108.8
H2A C2 H2B 107.7
N1 C3 O3 105.8(3)
N1 C3 C12 116.4(3)
O3 C3 C12 108.6(3)
N1 C3 H3 108.6
O3 C3 H3 108.6
C12 C3 H3 108.6
O3 C4 N2 111.4(3)
O3 C4 C19 110.0(3)
N2 C4 C19 109.5(3)
O3 C4 C5 104.2(3)
N2 C4 C5 102.2(3)
C19 C4 C5 119.1(3)
N1 C5 C6 114.8(3)
N1 C5 C4 104.2(3)
C6 C5 C4 103.7(3)
N1 C5 H5 111.2
C6 C5 H5 111.2
C4 C5 H5 111.2
C7 C6 C11 122.5(3)
C7 C6 C5 109.6(3)
C11 C6 C5 127.9(3)
N2 C7 C6 112.6(3)
N2 C7 C8 124.0(3)
C6 C7 C8 123.4(3)
C7 C8 C9 111.7(3)
C7 C8 H8A 109.3
C9 C8 H8A 109.3
C7 C8 H8B 109.3
C9 C8 H8B 109.3
H8A C8 H8B 107.9
C32 C9 C31 108.9(3)
C32 C9 C8 109.4(3)
C31 C9 C8 110.5(3)
C32 C9 C10 109.9(3)
C31 C9 C10 109.4(3)
C8 C9 C10 108.7(3)
C11 C10 C9 114.5(3)
C11 C10 H10A 108.6
C9 C10 H10A 108.6
C11 C10 H10B 108.6
C9 C10 H10B 108.6
H10A C10 H10B 107.6
O4 C11 C6 124.3(4)
O4 C11 C10 119.8(3)
C6 C11 C10 115.9(3)
O5 C12 C13 119.0(4)
O5 C12 C3 117.2(4)
C13 C12 C3 123.7(3)
C18 C13 C14 118.8(4)
C18 C13 C12 123.6(4)
C14 C13 C12 117.6(4)
C15 C14 C13 120.3(5)
C15 C14 H14 119.9
C13 C14 H14 119.9
C16 C15 C14 120.1(5)
C16 C15 H15 119.9
C14 C15 H15 119.9
C17 C16 C15 119.9(5)
C17 C16 H16 120.1
C15 C16 H16 120.1
C16 C17 C18 120.9(5)
C16 C17 H17 119.5
C18 C17 H17 119.5
C13 C18 C17 119.9(5)
C13 C18 H18 120.1
C17 C18 H18 120.1
C20 C19 C24 118.6(4)
C20 C19 C4 121.0(4)
C24 C19 C4 120.2(4)
C19 C20 C21 120.2(5)
C19 C20 H20 119.9
C21 C20 H20 119.9
C22 C21 C20 119.7(5)
C22 C21 H21 120.2
C20 C21 H21 120.2
C23 C22 C21 120.0(5)
C23 C22 H22 120.0
C21 C22 H22 120.0
C22 C23 C24 120.4(5)
C22 C23 H23 119.8
C24 C23 H23 119.8
C19 C24 C23 121.1(4)
C19 C24 H24 119.5
C23 C24 H24 119.5
C30 C25 C26 119.5(4)
C30 C25 N2 120.8(4)
C26 C25 N2 119.7(4)
C25 C26 C27 119.4(4)
C25 C26 H26 120.3
C27 C26 H26 120.3
C28 C27 C26 120.2(4)
C28 C27 H27 119.9
C26 C27 H27 119.9
C27 C28 C29 120.8(4)
C27 C28 Cl1 119.5(3)
C29 C28 Cl1 119.7(4)
C28 C29 C30 119.4(4)
C28 C29 H29 120.3
C30 C29 H29 120.3
C25 C30 C29 120.7(4)
C25 C30 H30 119.6
C29 C30 H30 119.6
C9 C31 H31A 109.5
C9 C31 H31B 109.5
H31A C31 H31B 109.5
C9 C31 H31C 109.5
H31A C31 H31C 109.5
H31B C31 H31C 109.5
C9 C32 H32A 109.5
C9 C32 H32B 109.5
H32A C32 H32B 109.5
C9 C32 H32C 109.5
H32A C32 H32C 109.5
H32B C32 H32C 109.5

loop_
_geom_bond_atom_site_label_1
_geom_bond_atom_site_label_2
_geom_bond_distance
Cl1 C28 1.747(4)
N1 C3 1.452(4)
N1 C2 1.476(4)
N1 C5 1.483(4)
N2 C7 1.353(4)
N2 C25 1.448(4)
N2 C4 1.487(4)
O1 C1 1.206(5)
O2 C1 1.328(5)
O2 H2 0.8200
O3 C4 1.422(4)
O3 C3 1.460(4)
O4 C11 1.236(4)
O5 C12 1.234(4)
C1 C2 1.507(5)
C2 H2A 0.9700
C2 H2B 0.9700
C3 C12 1.540(5)
C3 H3 0.9800
C4 C19 1.516(5)
C4 C5 1.592(5)
C5 C6 1.497(5)
C5 H5 0.9800
C6 C7 1.372(5)
C6 C11 1.430(5)
C7 C8 1.494(5)
C8 C9 1.540(5)
C8 H8A 0.9700
C8 H8B 0.9700
C9 C32 1.532(5)
C9 C31 1.534(5)
C9 C10 1.550(5)
C10 C11 1.517(5)
C10 H10A 0.9700
C10 H10B 0.9700
C12 C13 1.491(5)
C13 C18 1.377(5)
C13 C14 1.401(6)
C14 C15 1.380(6)
C14 H14 0.9300
C15 C16 1.374(7)
C15 H15 0.9300
C16 C17 1.362(7)
C16 H16 0.9300
C17 C18 1.390(6)
C17 H17 0.9300
C18 H18 0.9300
C19 C20 1.373(6)
C19 C24 1.374(5)
C20 C21 1.401(7)
C20 H20 0.9300
C21 C22 1.369(7)
C21 H21 0.9300
C22 C23 1.354(7)
C22 H22 0.9300
C23 C24 1.375(6)
C23 H23 0.9300
C24 H24 0.9300
C25 C30 1.352(5)
C25 C26 1.373(5)
C26 C27 1.398(5)
C26 H26 0.9300
C27 C28 1.340(5)
C27 H27 0.9300
C28 C29 1.360(6)
C29 C30 1.388(5)
C29 H29 0.9300
C30 H30 0.9300
C31 H31A 0.9600
C31 H31B 0.9600
C31 H31C 0.9600
C32 H32A 0.9600
C32 H32B 0.9600
C32 H32C 0.9600

loop_
_geom_torsion_atom_site_label_1
_geom_torsion_atom_site_label_2
_geom_torsion_atom_site_label_3
_geom_torsion_atom_site_label_4
_geom_torsion
C3 N1 C2 C1 85.4(4)
C5 N1 C2 C1 -161.2(3)
O1 C1 C2 N1 -3.7(6)
O2 C1 C2 N1 175.8(3)
C2 N1 C3 O3 78.5(3)
C5 N1 C3 O3 -39.7(3)
C2 N1 C3 C12 -160.7(3)
C5 N1 C3 C12 81.0(4)
C4 O3 C3 N1 33.8(4)
C4 O3 C3 C12 -91.9(3)
C3 O3 C4 N2 96.3(3)
C3 O3 C4 C19 -142.1(3)
C3 O3 C4 C5 -13.2(3)
C7 N2 C4 O3 -104.7(3)
C25 N2 C4 O3 72.8(4)
C7 N2 C4 C19 133.3(3)
C25 N2 C4 C19 -49.2(5)
C7 N2 C4 C5 6.1(4)
C25 N2 C4 C5 -176.5(3)
C3 N1 C5 C6 -82.2(3)
C2 N1 C5 C6 159.0(3)
C3 N1 C5 C4 30.5(3)
C2 N1 C5 C4 -88.3(3)
O3 C4 C5 N1 -10.9(3)
N2 C4 C5 N1 -127.1(3)
C19 C4 C5 N1 112.2(4)
O3 C4 C5 C6 109.5(3)
N2 C4 C5 C6 -6.6(4)
C19 C4 C5 C6 -127.4(4)
N1 C5 C6 C7 118.4(3)
C4 C5 C6 C7 5.4(4)
N1 C5 C6 C11 -64.5(5)
C4 C5 C6 C11 -177.5(4)
C25 N2 C7 C6 179.5(4)
C4 N2 C7 C6 -3.1(4)
C25 N2 C7 C8 -1.8(6)
C4 N2 C7 C8 175.6(3)
C11 C6 C7 N2 -179.1(3)
C5 C6 C7 N2 -1.8(4)
C11 C6 C7 C8 2.3(6)
C5 C6 C7 C8 179.6(4)
N2 C7 C8 C9 156.4(3)
C6 C7 C8 C9 -25.1(5)
C7 C8 C9 C32 168.4(3)
C7 C8 C9 C31 -71.8(4)
C7 C8 C9 C10 48.3(4)
C32 C9 C10 C11 -173.5(3)
C31 C9 C10 C11 67.0(4)
C8 C9 C10 C11 -53.7(4)
C7 C6 C11 O4 176.1(4)
C5 C6 C11 O4 -0.7(6)
C7 C6 C11 C10 -5.8(5)
C5 C6 C11 C10 177.4(4)
C9 C10 C11 O4 -149.1(4)
C9 C10 C11 C6 32.6(5)
N1 C3 C12 O5 -143.0(4)
O3 C3 C12 O5 -23.8(5)
N1 C3 C12 C13 39.5(5)
O3 C3 C12 C13 158.7(3)
O5 C12 C13 C18 -159.4(4)
C3 C12 C13 C18 18.1(6)
O5 C12 C13 C14 20.3(6)
C3 C12 C13 C14 -162.3(4)
C18 C13 C14 C15 -1.4(7)
C12 C13 C14 C15 178.9(4)
C13 C14 C15 C16 2.1(8)
C14 C15 C16 C17 0.0(8)
C15 C16 C17 C18 -2.7(8)
C14 C13 C18 C17 -1.3(7)
C12 C13 C18 C17 178.4(4)
C16 C17 C18 C13 3.4(8)
O3 C4 C19 C20 -19.2(5)
N2 C4 C19 C20 103.6(4)
C5 C4 C19 C20 -139.3(4)
O3 C4 C19 C24 165.9(3)
N2 C4 C19 C24 -71.2(4)
C5 C4 C19 C24 45.8(5)
C24 C19 C20 C21 1.0(7)
C4 C19 C20 C21 -174.0(5)
C19 C20 C21 C22 -1.7(9)
C20 C21 C22 C23 1.1(10)
C21 C22 C23 C24 0.2(9)
C20 C19 C24 C23 0.3(6)
C4 C19 C24 C23 175.3(4)
C22 C23 C24 C19 -0.9(7)
C7 N2 C25 C30 -79.8(5)
C4 N2 C25 C30 103.1(5)
C7 N2 C25 C26 100.9(5)
C4 N2 C25 C26 -76.2(5)
C30 C25 C26 C27 2.3(7)
N2 C25 C26 C27 -178.3(4)
C25 C26 C27 C28 -0.5(7)
C26 C27 C28 C29 -1.2(7)
C26 C27 C28 Cl1 178.8(4)
C27 C28 C29 C30 1.2(8)
Cl1 C28 C29 C30 -178.9(4)
C26 C25 C30 C29 -2.3(7)
N2 C25 C30 C29 178.3(4)
C28 C29 C30 C25 0.6(8)
